data_4504650
loop_
_publ_author_name
'Wu, Jing-Yun'
'Yeh, Tzu-Tang'
'Wen, Yuh-Sheng'
'Twu, Jen'
'Lu, Kuang-Lieh'

_publ_section_title
;
 Unusual Robust Luminescent Porous Frameworks Self-Assembled from
 Lanthanide Ions and 2,2&#x2018;-Bipyridine-4,4&#x2018;-dicarboxylate
;
_journal_issue 2
_journal_name_full 'Crystal Growth &amp; Design'
_journal_page_first 467
_journal_paper_doi 10.1021/cg050393j
_journal_volume 6
_journal_year 2006
_chemical_formula_sum 'C36 H26 N6 O16 Tb2'
_chemical_formula_weight 1116.47
_chemical_name_systematic
; 
 ? 
;
_space_group_IT_number 2
_symmetry_cell_setting triclinic
_symmetry_space_group_name_Hall '-P 1'
_symmetry_space_group_name_H-M 'P -1'
_atom_sites_solution_hydrogens geom
_atom_sites_solution_primary direct
_atom_sites_solution_secondary difmap
_audit_creation_method SHELXL-97
_cell_angle_alpha 95.031(11)
_cell_angle_beta 103.576(12)
_cell_angle_gamma 101.060(8)
_cell_formula_units_Z 2
_cell_length_a 11.3645(13)
_cell_length_b 12.1930(8)
_cell_length_c 14.271(2)
_cell_measurement_temperature 293(2)
_cell_volume 1868.2(4)
_computing_cell_refinement 'CAD4 Express (Enraf Nonius, 1994)'
_computing_data_collection 'CAD4 Express (Enraf Nonius, 1994)'
_computing_data_reduction 'XCAD4 (Harms & Wocadlo, 1995)'
_computing_structure_refinement 'SHELXL-97 (Sheldrick, 1997)'
_computing_structure_solution 'SHELXS-97 (Sheldrick, 1990)'
_diffrn_ambient_temperature 293(2)
_diffrn_measured_fraction_theta_full 1.000
_diffrn_measured_fraction_theta_max 1.000
_diffrn_measurement_device_type 'Enraf Nonius TurboCAD4'
_diffrn_measurement_method 'non-profiled omega/2theta scans'
_diffrn_radiation_monochromator graphite
_diffrn_radiation_source 'fine-focus sealed tube'
_diffrn_radiation_type MoK\a
_diffrn_radiation_wavelength 0.71073
_diffrn_reflns_av_R_equivalents 0.0135
_diffrn_reflns_av_sigmaI/netI 0.0256
_diffrn_reflns_limit_h_max 13
_diffrn_reflns_limit_h_min 0
_diffrn_reflns_limit_k_max 14
_diffrn_reflns_limit_k_min -14
_diffrn_reflns_limit_l_max 16
_diffrn_reflns_limit_l_min -16
_diffrn_reflns_number 6929
_diffrn_reflns_theta_full 24.97
_diffrn_reflns_theta_max 24.97
_diffrn_reflns_theta_min 1.48
_exptl_absorpt_coefficient_mu 3.840
_exptl_absorpt_correction_T_max 0.9999
_exptl_absorpt_correction_T_min 0.7679
_exptl_absorpt_correction_type psi-scan
_exptl_crystal_colour pale-yellow
_exptl_crystal_density_diffrn 1.985
_exptl_crystal_density_method 'not measured'
_exptl_crystal_description prism
_exptl_crystal_F_000 1084
_exptl_crystal_size_max 0.22
_exptl_crystal_size_mid 0.18
_exptl_crystal_size_min 0.14
_refine_diff_density_max 2.398
_refine_diff_density_min -3.138
_refine_diff_density_rms 0.182
_refine_ls_extinction_method none
_refine_ls_goodness_of_fit_ref 1.050
_refine_ls_hydrogen_treatment mixed
_refine_ls_matrix_type full
_refine_ls_number_parameters 637
_refine_ls_number_reflns 6563
_refine_ls_number_restraints 0
_refine_ls_restrained_S_all 1.050
_refine_ls_R_factor_all 0.0415
_refine_ls_R_factor_gt 0.0342
_refine_ls_shift/su_max 0.001
_refine_ls_shift/su_mean 0.000
_refine_ls_structure_factor_coef Fsqd
_refine_ls_weighting_details 'calc w=1/[\s^2^(Fo^2^)+(0.0685P)^2^+1.3501P] where P=(Fo^2^+2Fc^2^)/3'
_refine_ls_weighting_scheme calc
_refine_ls_wR_factor_gt 0.0900
_refine_ls_wR_factor_ref 0.0950
_reflns_number_gt 5652
_reflns_number_total 6563
_reflns_threshold_expression >2sigma(I)
_cod_data_source_file cg050393jsi20050808_100251.cif
_cod_data_source_block compound_3_i5985
_cod_depositor_comments
;
The following automatic conversions were performed:

'_symmetry_cell_setting' value 'Triclinic' changed to 'triclinic'
according to /home/saulius/struct/CIF-dictionaries/cif_core.dic
dictionary named 'cif_core.dic' version 2.4.1 from 2010-06-29.

Automatic conversion script
Id: cif_fix_values 1715 2011-07-08 13:25:40Z adriana 
;
_cod_original_sg_symbol_H-M P-1
_cod_database_code 4504650

loop_
_symmetry_equiv_pos_as_xyz
'x, y, z'
'-x, -y, -z'

loop_
_atom_site_label
_atom_site_type_symbol
_atom_site_fract_x
_atom_site_fract_y
_atom_site_fract_z
_atom_site_U_iso_or_equiv
_atom_site_adp_type
_atom_site_occupancy
_atom_site_symmetry_multiplicity
_atom_site_calc_flag
Tb1 Tb 0.70661(2) 0.636002(17) 0.110715(14) 0.01686(9) Uani 1 1 d
Tb2 Tb 0.894792(18) 0.834064(16) 0.365471(14) 0.01395(9) Uani 1 1 d
O1 O 0.8460(3) 0.6249(3) 0.2571(3) 0.0256(8) Uani 1 1 d
O2 O 0.9024(4) 0.6491(3) 0.4163(3) 0.0270(8) Uani 1 1 d
O3 O 0.7953(3) 0.8379(3) 0.1958(2) 0.0218(7) Uani 1 1 d
O4 O 0.7414(4) 0.8065(3) 0.0360(3) 0.0339(9) Uani 1 1 d
O5 O 0.5978(3) 0.6388(3) 0.2292(3) 0.0341(9) Uani 1 1 d
O6 O 0.6930(3) 0.7545(3) 0.3665(3) 0.0249(8) Uani 1 1 d
O7 O 0.9363(3) 0.8630(3) 0.5294(2) 0.0240(8) Uani 1 1 d
O8 O 1.0139(3) 1.0037(3) 0.3433(2) 0.0240(7) Uani 1 1 d
O9 O 0.6435(4) 0.4446(3) 0.1027(3) 0.0328(9) Uani 1 1 d
O10 O 0.4940(3) 0.6245(3) 0.0393(2) 0.0257(8) Uani 1 1 d
O11 O 1.0878(3) 0.8062(3) 0.3570(3) 0.0299(8) Uani 1 1 d
O12 O 1.1037(4) 0.7866(6) 0.2047(3) 0.0705(18) Uani 1 1 d
O81 O 0.6743(4) 0.5702(4) -0.0611(3) 0.0331(9) Uani 1 1 d
O82 O 0.9048(4) 0.6427(5) 0.0857(3) 0.0480(12) Uani 1 1 d
O83 O 0.7903(3) 0.9855(3) 0.3942(3) 0.0237(7) Uani 1 1 d
O91 O 0.9632(7) 0.5787(5) 0.9236(5) 0.083(2) Uani 1 1 d
N1 N 0.8416(4) 0.2306(3) 0.3474(3) 0.0226(9) Uani 1 1 d
N2 N 0.8726(5) 0.2285(3) 0.1017(3) 0.0344(11) Uani 1 1 d
N11 N 0.3283(4) 0.5139(4) 0.4446(3) 0.0309(10) Uani 1 1 d
N12 N 1.2686(5) 1.3162(4) 0.2280(3) 0.0330(11) Uani 1 1 d
N21 N 0.4996(5) 0.0356(4) 0.1254(3) 0.0363(11) Uani 1 1 d
N31 N 1.5413(4) 0.9544(4) 0.3902(3) 0.0223(9) Uani 1 1 d
C1 C 0.8493(5) 0.2737(4) 0.2645(3) 0.0206(10) Uani 1 1 d
C2 C 0.8604(5) 0.3875(4) 0.2573(4) 0.0205(10) Uani 1 1 d
C3 C 0.8630(4) 0.4613(4) 0.3383(3) 0.0183(9) Uani 1 1 d
C4 C 0.8580(5) 0.4178(4) 0.4245(4) 0.0236(10) Uani 1 1 d
C5 C 0.8467(5) 0.3029(4) 0.4250(4) 0.0246(11) Uani 1 1 d
C6 C 0.8715(4) 0.5848(4) 0.3371(3) 0.0200(10) Uani 1 1 d
C7 C 0.8447(5) 0.1894(4) 0.1800(3) 0.0219(10) Uani 1 1 d
C8 C 0.8141(5) 0.0743(4) 0.1850(4) 0.0217(10) Uani 1 1 d
C9 C 0.8150(5) 0.9973(4) 0.1085(3) 0.0228(10) Uani 1 1 d
C10 C 0.8413(7) 1.0371(5) 0.0260(4) 0.0370(14) Uani 1 1 d
C11 C 0.8706(8) 0.1529(5) 0.0266(4) 0.0463(18) Uani 1 1 d
C12 C 0.7834(5) 0.8740(4) 0.1136(3) 0.0224(10) Uani 1 1 d
C13 C 0.3443(5) 0.4673(4) 0.3618(4) 0.0229(10) Uani 1 1 d
C14 C 0.4340(5) 0.5189(4) 0.3187(4) 0.0221(10) Uani 1 1 d
C15 C 0.5111(4) 0.6217(4) 0.3621(3) 0.0199(10) Uani 1 1 d
C16 C 0.4944(6) 0.6697(5) 0.4481(4) 0.0274(13) Uani 1 1 d
C17 C 0.4031(6) 0.6145(5) 0.4857(5) 0.0369(14) Uani 1 1 d
C18 C 0.6088(5) 0.6761(4) 0.3163(4) 0.0210(10) Uani 1 1 d
C19 C 1.2671(5) 1.3526(4) 0.3191(4) 0.0260(11) Uani 1 1 d
C20 C 1.2020(5) 1.2862(4) 0.3726(4) 0.0229(10) Uani 1 1 d
C21 C 1.1401(4) 1.1771(4) 0.3331(3) 0.0211(10) Uani 1 1 d
C22 C 1.1448(5) 1.1378(5) 0.2400(4) 0.0324(13) Uani 1 1 d
C23 C 1.2076(6) 1.2104(5) 0.1898(4) 0.0409(15) Uani 1 1 d
C24 C 1.0675(4) 1.0997(4) 0.3874(3) 0.0161(9) Uani 1 1 d
C25 C 0.5080(5) 0.0520(4) 0.0347(4) 0.0254(11) Uani 1 1 d
C26 C 0.5311(5) 0.1576(4) 0.0071(4) 0.0259(11) Uani 1 1 d
C27 C 0.5472(5) 0.2512(4) 0.0751(4) 0.0239(11) Uani 1 1 d
C28 C 0.5416(6) 0.2360(4) 0.1686(4) 0.0300(12) Uani 1 1 d
C29 C 0.5156(7) 0.1275(5) 0.1900(4) 0.0405(15) Uani 1 1 d
C30 C 0.5668(5) 0.3652(4) 0.0448(4) 0.0225(10) Uani 1 1 d
C31 C 1.4687(4) 0.9673(4) 0.4506(4) 0.0209(10) Uani 1 1 d
C32 C 1.3416(5) 0.9220(5) 0.4215(4) 0.0247(11) Uani 1 1 d
C33 C 1.2867(5) 0.8636(4) 0.3284(4) 0.0257(11) Uani 1 1 d
C34 C 1.3620(5) 0.8515(5) 0.2665(4) 0.0288(11) Uani 1 1 d
C35 C 1.4883(5) 0.8972(4) 0.3013(4) 0.0228(10) Uani 1 1 d
C36 C 1.1490(5) 0.8143(5) 0.2944(4) 0.0307(12) Uani 1 1 d
H2 H 0.869(5) 0.407(4) 0.198(4) 0.018(13) Uiso 1 1 d
H4 H 0.859(6) 0.473(5) 0.492(5) 0.039(17) Uiso 1 1 d
H5 H 0.850(5) 0.271(4) 0.489(4) 0.022(14) Uiso 1 1 d
H8 H 0.794(5) 0.054(5) 0.233(4) 0.027(16) Uiso 1 1 d
H10 H 0.845(6) 0.992(5) -0.021(5) 0.040(18) Uiso 1 1 d
H11 H 0.887(7) 0.179(7) -0.025(6) 0.07(2) Uiso 1 1 d
H14 H 0.437(5) 0.487(5) 0.268(4) 0.022(14) Uiso 1 1 d
H16 H 0.533(5) 0.711(5) 0.467(4) 0.012(16) Uiso 1 1 d
H17 H 0.392(5) 0.640(5) 0.537(4) 0.024(15) Uiso 1 1 d
H20 H 1.195(4) 1.311(4) 0.428(4) 0.013(12) Uiso 1 1 d
H22 H 1.110(6) 1.065(6) 0.213(5) 0.039(17) Uiso 1 1 d
H23 H 1.215(6) 1.190(6) 0.124(5) 0.049(19) Uiso 1 1 d
H26 H 0.530(5) 0.167(5) -0.056(4) 0.027(15) Uiso 1 1 d
H28 H 0.548(6) 0.301(5) 0.218(5) 0.040(17) Uiso 1 1 d
H29 H 0.505(5) 0.114(5) 0.247(4) 0.020(14) Uiso 1 1 d
H32 H 1.288(6) 0.938(6) 0.453(5) 0.042(19) Uiso 1 1 d
H34 H 1.338(5) 0.814(5) 0.208(4) 0.020(13) Uiso 1 1 d
H35 H 1.543(6) 0.886(5) 0.258(5) 0.045(19) Uiso 1 1 d
H81A H 0.629(7) 0.513(7) -0.078(6) 0.05(2) Uiso 1 1 d
H81B H 0.691(6) 0.593(5) -0.109(5) 0.033(17) Uiso 1 1 d
H82A H 0.971(7) 0.677(6) 0.123(5) 0.04(2) Uiso 1 1 d
H83A H 0.824(6) 1.051(6) 0.395(4) 0.033(17) Uiso 1 1 d
H83B H 0.705(5) 0.973(4) 0.406(4) 0.017(13) Uiso 1 1 d
H91A H 1.013(8) 0.613(7) 0.891(7) 0.08(3) Uiso 1 1 d

loop_
_atom_site_aniso_label
_atom_site_aniso_U_11
_atom_site_aniso_U_22
_atom_site_aniso_U_33
_atom_site_aniso_U_23
_atom_site_aniso_U_13
_atom_site_aniso_U_12
Tb1 0.02404(14) 0.01144(14) 0.01084(13) -0.00122(9) 0.00136(10) -0.00119(9)
Tb2 0.01658(14) 0.01225(13) 0.01048(13) -0.00127(9) 0.00295(9) -0.00098(9)
O1 0.0320(19) 0.0195(17) 0.0213(18) 0.0068(14) -0.0019(15) 0.0047(15)
O2 0.043(2) 0.0167(17) 0.0204(18) -0.0023(14) 0.0089(16) 0.0047(15)
O3 0.0355(19) 0.0097(16) 0.0169(17) 0.0003(13) 0.0023(14) 0.0029(14)
O4 0.060(3) 0.0153(18) 0.0176(18) -0.0016(14) 0.0049(17) -0.0043(17)
O5 0.031(2) 0.043(2) 0.0201(18) -0.0057(16) 0.0114(16) -0.0119(17)
O6 0.0210(18) 0.0209(18) 0.0270(18) -0.0035(15) 0.0037(15) -0.0030(14)
O7 0.0326(19) 0.0238(18) 0.0108(16) 0.0000(14) 0.0049(14) -0.0036(15)
O8 0.0318(19) 0.0165(17) 0.0219(17) -0.0037(14) 0.0127(15) -0.0038(14)
O9 0.049(2) 0.0094(17) 0.028(2) -0.0003(15) -0.0065(18) -0.0019(16)
O10 0.0303(19) 0.0184(17) 0.0222(18) 0.0019(14) -0.0012(15) 0.0006(14)
O11 0.0220(18) 0.033(2) 0.034(2) 0.0053(17) 0.0079(16) 0.0044(16)
O12 0.037(3) 0.125(5) 0.024(2) -0.016(3) 0.004(2) -0.026(3)
O81 0.047(3) 0.027(2) 0.0160(19) -0.0048(17) 0.0094(18) -0.0106(19)
O82 0.030(2) 0.074(3) 0.028(2) -0.010(2) 0.0045(19) -0.006(2)
O83 0.0230(18) 0.0184(18) 0.032(2) 0.0010(15) 0.0140(15) 0.0026(15)
O91 0.118(5) 0.054(3) 0.091(5) 0.006(3) 0.075(4) -0.002(3)
N1 0.031(2) 0.0138(19) 0.019(2) 0.0018(16) -0.0003(17) 0.0037(17)
N2 0.067(3) 0.012(2) 0.025(2) -0.0002(17) 0.018(2) 0.004(2)
N11 0.036(3) 0.023(2) 0.031(2) -0.0065(19) 0.018(2) -0.0052(19)
N12 0.044(3) 0.027(2) 0.023(2) -0.0025(19) 0.017(2) -0.010(2)
N21 0.061(3) 0.018(2) 0.029(2) 0.0022(19) 0.011(2) 0.005(2)
N31 0.018(2) 0.026(2) 0.023(2) 0.0057(18) 0.0056(17) 0.0057(17)
C1 0.028(2) 0.017(2) 0.017(2) 0.0024(19) 0.0046(19) 0.0060(19)
C2 0.029(3) 0.015(2) 0.016(2) 0.0010(19) 0.003(2) 0.0042(19)
C3 0.020(2) 0.016(2) 0.015(2) 0.0001(18) -0.0019(18) 0.0057(18)
C4 0.035(3) 0.018(2) 0.018(2) 0.0025(19) 0.007(2) 0.006(2)
C5 0.033(3) 0.022(3) 0.018(2) 0.003(2) 0.006(2) 0.006(2)
C6 0.022(2) 0.016(2) 0.022(2) 0.0033(19) 0.0033(19) 0.0050(18)
C7 0.033(3) 0.013(2) 0.019(2) 0.0014(19) 0.004(2) 0.006(2)
C8 0.033(3) 0.015(2) 0.017(2) 0.0049(19) 0.006(2) 0.005(2)
C9 0.033(3) 0.015(2) 0.018(2) 0.0002(19) 0.007(2) 0.001(2)
C10 0.071(4) 0.017(3) 0.024(3) -0.002(2) 0.021(3) 0.001(3)
C11 0.099(6) 0.022(3) 0.023(3) 0.006(2) 0.031(3) 0.004(3)
C12 0.030(3) 0.017(2) 0.018(2) -0.0011(19) 0.005(2) 0.004(2)
C13 0.029(3) 0.015(2) 0.021(2) -0.0025(19) 0.010(2) -0.005(2)
C14 0.026(3) 0.021(3) 0.016(2) -0.004(2) 0.008(2) -0.003(2)
C15 0.019(2) 0.019(2) 0.018(2) 0.0028(19) 0.0024(19) 0.0005(19)
C16 0.033(3) 0.016(3) 0.027(3) -0.006(2) 0.008(2) -0.008(2)
C17 0.047(4) 0.029(3) 0.033(3) -0.008(3) 0.024(3) -0.004(3)
C18 0.024(2) 0.018(2) 0.021(2) 0.004(2) 0.004(2) 0.003(2)
C19 0.031(3) 0.021(3) 0.023(3) 0.000(2) 0.010(2) -0.004(2)
C20 0.028(3) 0.022(3) 0.016(2) -0.004(2) 0.008(2) -0.003(2)
C21 0.024(2) 0.022(2) 0.017(2) -0.0008(19) 0.008(2) 0.000(2)
C22 0.042(3) 0.023(3) 0.025(3) -0.011(2) 0.015(2) -0.011(2)
C23 0.060(4) 0.033(3) 0.022(3) -0.008(2) 0.024(3) -0.016(3)
C24 0.017(2) 0.012(2) 0.016(2) -0.0021(18) 0.0011(18) 0.0027(17)
C25 0.034(3) 0.017(2) 0.022(3) 0.000(2) 0.002(2) 0.005(2)
C26 0.031(3) 0.018(2) 0.023(3) -0.001(2) 0.000(2) 0.003(2)
C27 0.026(3) 0.015(2) 0.025(3) 0.001(2) -0.003(2) 0.0014(19)
C28 0.048(3) 0.018(3) 0.021(3) -0.002(2) 0.005(2) 0.006(2)
C29 0.077(5) 0.021(3) 0.025(3) 0.004(2) 0.017(3) 0.009(3)
C30 0.028(3) 0.015(2) 0.023(2) -0.0024(19) 0.005(2) 0.004(2)
C31 0.022(2) 0.018(2) 0.021(3) 0.002(2) 0.005(2) 0.0034(19)
C32 0.019(2) 0.033(3) 0.022(3) 0.003(2) 0.008(2) 0.002(2)
C33 0.022(3) 0.028(3) 0.026(3) 0.003(2) 0.007(2) 0.004(2)
C34 0.030(3) 0.036(3) 0.020(3) -0.001(2) 0.006(2) 0.006(2)
C35 0.024(3) 0.029(3) 0.018(2) 0.004(2) 0.009(2) 0.008(2)
C36 0.024(3) 0.034(3) 0.030(3) 0.001(2) 0.006(2) 0.001(2)

loop_
_atom_type_symbol
_atom_type_description
_atom_type_scat_dispersion_real
_atom_type_scat_dispersion_imag
_atom_type_scat_source
C C 0.0033 0.0016 'International Tables Vol C Tables 4.2.6.8 and 6.1.1.4'
H H 0.0000 0.0000 'International Tables Vol C Tables 4.2.6.8 and 6.1.1.4'
N N 0.0061 0.0033 'International Tables Vol C Tables 4.2.6.8 and 6.1.1.4'
O O 0.0106 0.0060 'International Tables Vol C Tables 4.2.6.8 and 6.1.1.4'
Tb Tb -0.1723 4.1537 'International Tables Vol C Tables 4.2.6.8 and 6.1.1.4'

loop_
_geom_angle_atom_site_label_1
_geom_angle_atom_site_label_2
_geom_angle_atom_site_label_3
_geom_angle
_geom_angle_site_symmetry_1
_geom_angle_site_symmetry_3
O9 Tb1 O5 82.86(14) . .
O9 Tb1 O1 85.16(12) . .
O5 Tb1 O1 73.72(14) . .
O9 Tb1 O82 98.73(17) . .
O5 Tb1 O82 143.69(15) . .
O1 Tb1 O82 70.31(15) . .
O9 Tb1 O10 83.33(13) . .
O5 Tb1 O10 69.39(13) . .
O1 Tb1 O10 142.39(13) . .
O82 Tb1 O10 146.92(14) . .
O9 Tb1 O4 152.20(12) . .
O5 Tb1 O4 116.41(14) . .
O1 Tb1 O4 118.37(12) . .
O82 Tb1 O4 77.77(17) . .
O10 Tb1 O4 85.24(13) . .
O9 Tb1 O81 77.46(14) . .
O5 Tb1 O81 140.48(14) . .
O1 Tb1 O81 136.91(14) . .
O82 Tb1 O81 73.78(15) . .
O10 Tb1 O81 74.51(14) . .
O4 Tb1 O81 75.09(14) . .
O9 Tb1 O3 155.48(12) . .
O5 Tb1 O3 79.75(12) . .
O1 Tb1 O3 73.48(11) . .
O82 Tb1 O3 85.50(15) . .
O10 Tb1 O3 106.25(11) . .
O4 Tb1 O3 52.32(11) . .
O81 Tb1 O3 126.58(13) . .
O7 Tb2 O11 96.65(14) . .
O7 Tb2 O6 86.60(12) . .
O11 Tb2 O6 147.68(13) . .
O7 Tb2 O8 98.45(12) . .
O11 Tb2 O8 71.24(13) . .
O6 Tb2 O8 140.26(12) . .
O7 Tb2 O3 160.14(13) . .
O11 Tb2 O3 101.85(13) . .
O6 Tb2 O3 81.66(12) . .
O8 Tb2 O3 80.92(11) . .
O7 Tb2 O83 77.62(13) . .
O11 Tb2 O83 140.61(13) . .
O6 Tb2 O83 71.55(12) . .
O8 Tb2 O83 71.19(12) . .
O3 Tb2 O83 83.47(12) . .
O7 Tb2 O2 74.70(12) . .
O11 Tb2 O2 75.11(13) . .
O6 Tb2 O2 74.81(13) . .
O8 Tb2 O2 144.61(13) . .
O3 Tb2 O2 116.98(11) . .
O83 Tb2 O2 137.20(12) . .
O7 Tb2 O1 123.90(11) . .
O11 Tb2 O1 75.60(12) . .
O6 Tb2 O1 76.00(12) . .
O8 Tb2 O1 128.46(11) . .
O3 Tb2 O1 68.55(10) . .
O83 Tb2 O1 139.68(11) . .
O2 Tb2 O1 49.39(11) . .
C6 O1 Tb1 150.9(3) . .
C6 O1 Tb2 87.6(3) . .
Tb1 O1 Tb2 105.38(12) . .
C6 O2 Tb2 103.0(3) . .
C12 O3 Tb2 155.6(3) . .
C12 O3 Tb1 90.4(3) . .
Tb2 O3 Tb1 109.12(12) . .
C18 O5 Tb1 142.6(3) . .
C18 O6 Tb2 135.9(3) . .
C24 O7 Tb2 159.8(3) 2_776 .
C24 O8 Tb2 141.1(3) . .
C30 O9 Tb1 137.3(3) . .
C30 O10 Tb1 133.6(3) 2_665 .
C36 O11 Tb2 135.2(4) . .
C5 N1 C1 117.3(4) . .
C7 N2 C11 117.9(4) . .
C13 N11 C17 117.1(5) . .
C23 N12 C19 117.7(5) . .
C29 N21 C25 117.4(5) . .
C35 N31 C31 118.3(4) . .
N1 C1 C2 122.8(4) . .
N1 C1 C7 115.3(4) . .
C2 C1 C7 121.9(4) . .
C1 C2 C3 119.1(4) . .
C4 C3 C2 118.4(4) . .
C4 C3 C6 118.5(4) . .
C2 C3 C6 123.1(4) . .
C5 C4 C3 118.6(5) . .
N1 C5 C4 123.8(5) . .
O2 C6 O1 120.0(4) . .
O2 C6 C3 119.0(4) . .
O1 C6 C3 121.0(4) . .
N2 C7 C8 121.8(5) . .
N2 C7 C1 117.9(4) . .
C8 C7 C1 120.3(4) . .
C9 C8 C7 119.9(5) 1_545 .
C8 C9 C10 118.6(5) 1_565 .
C8 C9 C12 120.3(4) 1_565 .
C10 C9 C12 121.0(5) . .
C9 C10 C11 117.9(5) . 1_565
N2 C11 C10 123.8(5) . 1_545
O3 C12 C9 120.4(4) . .
N11 C13 C14 122.3(4) . .
N11 C13 C19 117.4(4) . 1_445
C14 C13 C19 120.3(4) . 1_445
C15 C14 C13 120.1(5) . .
C16 C15 C14 117.5(5) . .
C16 C15 C18 122.6(5) . .
C14 C15 C18 119.9(4) . .
C17 C16 C15 119.1(5) . .
N11 C17 C16 123.9(5) . .
O6 C18 O5 125.5(5) . .
O6 C18 C15 118.0(4) . .
O5 C18 C15 116.5(4) . .
N12 C19 C20 122.4(5) . .
N12 C19 C13 116.0(4) . 1_665
C20 C19 C13 121.5(5) . 1_665
C21 C20 C19 119.5(5) . .
C20 C21 C22 118.3(5) . .
C20 C21 C24 122.4(4) . .
C22 C21 C24 119.3(4) . .
C23 C22 C21 118.8(5) . .
N12 C23 C22 123.2(5) . .
O7 C24 O8 125.4(4) 2_776 .
O7 C24 C21 118.2(4) 2_776 .
O8 C24 C21 116.4(4) . .
N21 C25 C26 122.7(5) . .
N21 C25 C25 116.0(5) . 2_655
C26 C25 C25 121.4(6) . 2_655
C25 C26 C27 118.9(5) . .
C28 C27 C26 119.2(5) . .
C28 C27 C30 121.6(5) . .
C26 C27 C30 119.2(5) . .
C29 C28 C27 118.4(5) . .
N21 C29 C28 123.5(5) . .
O9 C30 O10 124.2(4) . 2_665
O9 C30 C27 118.5(4) . .
O10 C30 C27 117.3(4) 2_665 .
N31 C31 C32 121.0(5) . .
N31 C31 C31 116.8(5) . 2_876
C32 C31 C31 122.2(6) . 2_876
C31 C32 C33 120.4(5) . .
C34 C33 C32 118.2(5) . .
C34 C33 C36 120.1(5) . .
C32 C33 C36 121.7(5) . .
C33 C34 C35 118.1(5) . .
N31 C35 C34 123.9(5) . .
O12 C36 O11 124.7(5) . .
O12 C36 C33 117.0(5) . .
O11 C36 C33 118.3(5) . .

loop_
_geom_bond_atom_site_label_1
_geom_bond_atom_site_label_2
_geom_bond_distance
_geom_bond_site_symmetry_2
Tb1 O9 2.291(3) .
Tb1 O5 2.319(4) .
Tb1 O1 2.339(3) .
Tb1 O82 2.349(5) .
Tb1 O10 2.363(3) .
Tb1 O4 2.427(3) .
Tb1 O81 2.432(4) .
Tb1 O3 2.549(3) .
Tb2 O7 2.257(3) .
Tb2 O11 2.312(4) .
Tb2 O6 2.317(3) .
Tb2 O8 2.335(3) .
Tb2 O3 2.429(3) .
Tb2 O83 2.434(3) .
Tb2 O2 2.440(3) .
Tb2 O1 2.751(4) .
O1 C6 1.274(6) .
O2 C6 1.252(6) .
O3 C12 1.276(6) .
O5 C18 1.253(6) .
O6 C18 1.244(6) .
O7 C24 1.247(6) 2_776
O8 C24 1.247(6) .
O9 C30 1.255(6) .
O10 C30 1.266(6) 2_665
O11 C36 1.254(7) .
O12 C36 1.251(7) .
N1 C5 1.337(6) .
N1 C1 1.350(6) .
N2 C7 1.334(7) .
N2 C11 1.344(7) .
N11 C13 1.333(7) .
N11 C17 1.346(7) .
N12 C23 1.341(7) .
N12 C19 1.342(7) .
N21 C29 1.342(7) .
N21 C25 1.349(7) .
N31 C35 1.336(7) .
N31 C31 1.345(6) .
C1 C2 1.385(7) .
C1 C7 1.498(7) .
C2 C3 1.392(7) .
C3 C4 1.390(7) .
C3 C6 1.492(6) .
C4 C5 1.383(7) .
C7 C8 1.393(7) .
C8 C9 1.379(7) 1_545
C9 C8 1.379(7) 1_565
C9 C10 1.386(7) .
C9 C12 1.490(7) .
C10 C11 1.387(8) 1_565
C11 C10 1.387(8) 1_545
C13 C14 1.388(7) .
C13 C19 1.493(7) 1_445
C14 C15 1.382(7) .
C15 C16 1.382(8) .
C15 C18 1.496(7) .
C16 C17 1.369(8) .
C19 C20 1.389(7) .
C19 C13 1.493(7) 1_665
C20 C21 1.380(7) .
C21 C22 1.389(7) .
C21 C24 1.517(7) .
C22 C23 1.383(8) .
C24 O7 1.247(6) 2_776
C25 C26 1.375(7) .
C25 C25 1.493(10) 2_655
C26 C27 1.386(7) .
C27 C28 1.378(7) .
C27 C30 1.484(7) .
C28 C29 1.376(8) .
C30 O10 1.266(6) 2_665
C31 C32 1.392(7) .
C31 C31 1.498(10) 2_876
C32 C33 1.392(7) .
C33 C34 1.383(7) .
C33 C36 1.508(7) .
C34 C35 1.389(7) .
